data_4068772
loop_
_publ_author_name
'Han, Yuan'
'Lee, Li Juan'
'Huynh, Han Vinh'

_publ_section_title
;
 Palladium(II) Pyrazolin-4-ylidenes: Substituent Effects on the Formation
 and Catalytic Activity of Pyrazole-Based Remote NHC Complexes
;
_journal_issue 9
_journal_name_full Organometallics
_journal_page_first 2778
_journal_paper_doi 10.1021/om8010849
_journal_volume 28
_journal_year 2009
_chemical_formula_sum 'C51 H50 B F4 I N2 O P2 Pd'
_chemical_formula_weight 1088.98
_chemical_name_systematic
; 
 ? 
;
_space_group_IT_number 14
_symmetry_cell_setting monoclinic
_symmetry_space_group_name_Hall '-P 2ybc'
_symmetry_space_group_name_H-M 'P 1 21/c 1'
_atom_sites_solution_hydrogens geom
_atom_sites_solution_primary direct
_atom_sites_solution_secondary difmap
_audit_creation_method SHELXL-97
_cell_angle_alpha 90.00
_cell_angle_beta 109.236(11)
_cell_angle_gamma 90.00
_cell_formula_units_Z 4
_cell_length_a 19.396(8)
_cell_length_b 11.130(5)
_cell_length_c 24.415(9)
_cell_measurement_reflns_used 1204
_cell_measurement_temperature 295(2)
_cell_measurement_theta_max 17.17
_cell_measurement_theta_min 2.17
_cell_volume 4976(4)
_computing_cell_refinement 'Bruker SMART'
_computing_data_collection 'Bruker SMART'
_computing_data_reduction 'Bruker SAINT'
_computing_molecular_graphics 'Bruker SHELXTL'
_computing_publication_material 'Bruker SHELXTL'
_computing_structure_refinement 'SHELXL-97 (Sheldrick, 1997)'
_computing_structure_solution 'SHELXS-97 (Sheldrick, 1990)'
_diffrn_ambient_temperature 296(2)
_diffrn_measured_fraction_theta_full 0.999
_diffrn_measured_fraction_theta_max 0.999
_diffrn_measurement_device_type 'CCD area detector'
_diffrn_measurement_method 'phi and omega scans'
_diffrn_radiation_monochromator graphite
_diffrn_radiation_source 'fine-focus sealed tube'
_diffrn_radiation_type MoK\a
_diffrn_radiation_wavelength 0.71073
_diffrn_reflns_av_R_equivalents 0.1337
_diffrn_reflns_av_sigmaI/netI 0.1443
_diffrn_reflns_limit_h_max 23
_diffrn_reflns_limit_h_min -22
_diffrn_reflns_limit_k_max 13
_diffrn_reflns_limit_k_min -13
_diffrn_reflns_limit_l_max 21
_diffrn_reflns_limit_l_min -29
_diffrn_reflns_number 28274
_diffrn_reflns_theta_full 25.00
_diffrn_reflns_theta_max 25.00
_diffrn_reflns_theta_min 1.11
_exptl_absorpt_coefficient_mu 1.110
_exptl_absorpt_correction_T_max 0.9364
_exptl_absorpt_correction_T_min 0.8424
_exptl_absorpt_correction_type multi-scan
_exptl_absorpt_process_details 'Sadabs, (Sheldrick 2001)'
_exptl_crystal_colour COLOURLESS
_exptl_crystal_density_diffrn 1.454
_exptl_crystal_density_meas ?
_exptl_crystal_density_method 'not measured'
_exptl_crystal_description PLATE
_exptl_crystal_F_000 2192
_exptl_crystal_size_max 0.16
_exptl_crystal_size_mid 0.14
_exptl_crystal_size_min 0.06
_refine_diff_density_max 0.894
_refine_diff_density_min -1.001
_refine_diff_density_rms 0.180
_refine_ls_extinction_method none
_refine_ls_goodness_of_fit_ref 0.989
_refine_ls_hydrogen_treatment constr
_refine_ls_matrix_type full
_refine_ls_number_parameters 573
_refine_ls_number_reflns 8753
_refine_ls_number_restraints 6
_refine_ls_restrained_S_all 0.989
_refine_ls_R_factor_all 0.1600
_refine_ls_R_factor_gt 0.0786
_refine_ls_shift/su_max 0.001
_refine_ls_shift/su_mean 0.000
_refine_ls_structure_factor_coef Fsqd
_refine_ls_weighting_details 'calc w=1/[\s^2^(Fo^2^)+(0.0845P)^2^+0.0000P] where P=(Fo^2^+2Fc^2^)/3'
_refine_ls_weighting_scheme calc
_refine_ls_wR_factor_gt 0.1615
_refine_ls_wR_factor_ref 0.1991
_reflns_number_gt 4643
_reflns_number_total 8753
_reflns_threshold_expression >2sigma(I)
_cod_data_source_file om8010849_si_002.cif
_cod_data_source_block 4a
_cod_depositor_comments
;
The following automatic conversions were performed:

'_symmetry_cell_setting' value 'Monoclinic' changed to 'monoclinic'
according to /home/saulius/struct/CIF-dictionaries/cif_core.dic
dictionary named 'cif_core.dic' version 2.4.2 from 2011-04-26.

Automatic conversion script
Id: cif_fix_values 1715 2011-07-08 13:25:40Z adriana 

The following automatic conversions were performed:

'_exptl_crystal_density_meas' value 'Not measured' was changed to '?'
- the value is perceived as not measured.

Automatic conversion script
Id: cif_fix_values 3008 2015-01-20 13:52:24Z robertas 
;
_cod_original_cell_volume 4976(3)
_cod_original_sg_symbol_H-M P2(1)/c
_cod_database_code 4068772

loop_
_symmetry_equiv_pos_as_xyz
'x, y, z'
'-x, y+1/2, -z+1/2'
'-x, -y, -z'
'x, -y-1/2, z-1/2'

loop_
_atom_site_label
_atom_site_type_symbol
_atom_site_fract_x
_atom_site_fract_y
_atom_site_fract_z
_atom_site_U_iso_or_equiv
_atom_site_adp_type
_atom_site_occupancy
_atom_site_symmetry_multiplicity
_atom_site_calc_flag
_atom_site_refinement_flags
Pd1 Pd 0.83844(4) 0.48921(6) 0.67250(3) 0.0310(2) Uani 1 1 d .
I1 I 0.94606(5) 0.63832(8) 0.72962(3) 0.0647(3) Uani 1 1 d .
P1 P 0.80008(14) 0.4751(2) 0.75306(11) 0.0345(6) Uani 1 1 d .
P2 P 0.87544(14) 0.5014(2) 0.59095(11) 0.0355(6) Uani 1 1 d .
N1 N 0.6454(4) 0.3257(8) 0.5681(4) 0.043(2) Uani 1 1 d .
N2 N 0.6868(5) 0.2253(7) 0.5857(4) 0.043(2) Uani 1 1 d .
C1 C 0.7551(5) 0.3841(8) 0.6272(4) 0.032(2) Uani 1 1 d .
C2 C 0.6844(6) 0.4205(9) 0.5922(4) 0.039(2) Uani 1 1 d .
C3 C 0.7534(5) 0.2595(8) 0.6217(4) 0.037(2) Uani 1 1 d .
C4 C 0.6535(6) 0.5462(9) 0.5805(5) 0.056(3) Uani 1 1 d .
H4A H 0.6332 0.5588 0.5394 0.084 Uiso 1 1 calc R
H4B H 0.6917 0.6036 0.5969 0.084 Uiso 1 1 calc R
H4C H 0.6159 0.5560 0.5977 0.084 Uiso 1 1 calc R
C5 C 0.8115(6) 0.1677(9) 0.6490(5) 0.055(3) Uani 1 1 d .
H5A H 0.7950 0.1151 0.6733 0.083 Uiso 1 1 calc R
H5B H 0.8553 0.2078 0.6719 0.083 Uiso 1 1 calc R
H5C H 0.8213 0.1216 0.6191 0.083 Uiso 1 1 calc R
C6 C 0.5689(6) 0.3187(11) 0.5302(6) 0.078(4) Uani 1 1 d .
H6A H 0.5385 0.3604 0.5481 0.117 Uiso 1 1 calc R
H6B H 0.5541 0.2360 0.5244 0.117 Uiso 1 1 calc R
H6C H 0.5640 0.3551 0.4935 0.117 Uiso 1 1 calc R
C7 C 0.6598(6) 0.1061(9) 0.5670(5) 0.050(3) Uani 1 1 d .
C8 C 0.6455(7) 0.0316(12) 0.6066(6) 0.082(4) Uani 1 1 d .
H8 H 0.6544 0.0569 0.6446 0.099 Uiso 1 1 calc R
C9 C 0.6171(9) -0.0841(14) 0.5890(8) 0.105(6) Uani 1 1 d .
H9 H 0.6058 -0.1350 0.6150 0.126 Uiso 1 1 calc R
C10 C 0.6063(8) -0.1208(13) 0.5332(7) 0.086(4) Uani 1 1 d .
H10 H 0.5902 -0.1986 0.5222 0.103 Uiso 1 1 calc R
C11 C 0.6189(7) -0.0448(12) 0.4935(6) 0.074(4) Uani 1 1 d .
H11 H 0.6087 -0.0690 0.4552 0.089 Uiso 1 1 calc R
C12 C 0.6477(6) 0.0709(10) 0.5113(5) 0.063(3) Uani 1 1 d .
H12 H 0.6583 0.1224 0.4852 0.075 Uiso 1 1 calc R
C1A C 0.8780(5) 0.4624(8) 0.8194(4) 0.035(2) Uani 1 1 d .
C2A C 0.9306(6) 0.3778(10) 0.8211(5) 0.053(3) Uani 1 1 d .
H2A H 0.9239 0.3260 0.7899 0.063 Uiso 1 1 calc R
C3A C 0.9931(6) 0.3697(11) 0.8687(5) 0.063(3) Uani 1 1 d .
H3A H 1.0280 0.3122 0.8691 0.076 Uiso 1 1 calc R
C4A C 1.0045(7) 0.4442(14) 0.9151(6) 0.076(4) Uani 1 1 d .
H4A1 H 1.0466 0.4367 0.9472 0.091 Uiso 1 1 calc R
C5A C 0.9524(7) 0.5326(12) 0.9141(5) 0.069(4) Uani 1 1 d .
H5A1 H 0.9602 0.5866 0.9446 0.083 Uiso 1 1 calc R
C6A C 0.8894(6) 0.5375(10) 0.8668(4) 0.050(3) Uani 1 1 d .
H6A1 H 0.8534 0.5929 0.8668 0.060 Uiso 1 1 calc R
C1B C 0.7498(5) 0.6065(8) 0.7644(4) 0.036(2) Uani 1 1 d .
C2B C 0.7112(6) 0.6016(10) 0.8025(5) 0.052(3) Uani 1 1 d .
H2B H 0.7087 0.5299 0.8213 0.062 Uiso 1 1 calc R
C3B C 0.6755(6) 0.7041(12) 0.8133(6) 0.066(4) Uani 1 1 d .
H3B H 0.6487 0.7002 0.8386 0.079 Uiso 1 1 calc R
C4B C 0.6803(6) 0.8085(12) 0.7864(6) 0.071(4) Uani 1 1 d .
H4B1 H 0.6573 0.8767 0.7941 0.085 Uiso 1 1 calc R
C5B C 0.7187(7) 0.8165(10) 0.7480(6) 0.066(4) Uani 1 1 d .
H5B1 H 0.7218 0.8889 0.7300 0.079 Uiso 1 1 calc R
C6B C 0.7524(6) 0.7140(9) 0.7368(5) 0.048(3) Uani 1 1 d .
H6B1 H 0.7774 0.7177 0.7102 0.058 Uiso 1 1 calc R
C1C C 0.7399(5) 0.3536(8) 0.7559(4) 0.037(2) Uani 1 1 d .
C2C C 0.6661(5) 0.3561(9) 0.7207(4) 0.044(3) Uani 1 1 d .
H2C H 0.6487 0.4210 0.6961 0.053 Uiso 1 1 calc R
C3C C 0.6191(6) 0.2639(11) 0.7221(5) 0.054(3) Uani 1 1 d .
H3C H 0.5706 0.2664 0.6982 0.065 Uiso 1 1 calc R
C4C C 0.6442(7) 0.1692(12) 0.7588(6) 0.070(4) Uani 1 1 d .
H4C1 H 0.6124 0.1079 0.7605 0.083 Uiso 1 1 calc R
C5C C 0.7154(7) 0.1641(11) 0.7927(6) 0.068(4) Uani 1 1 d .
H5C1 H 0.7321 0.0983 0.8170 0.082 Uiso 1 1 calc R
C6C C 0.7638(6) 0.2556(9) 0.7918(5) 0.049(3) Uani 1 1 d .
H6C1 H 0.8124 0.2508 0.8154 0.059 Uiso 1 1 calc R
C1D C 0.8403(5) 0.3864(8) 0.5340(4) 0.035(2) Uani 1 1 d .
C2D C 0.8819(6) 0.2872(9) 0.5325(5) 0.048(3) Uani 1 1 d .
H2D H 0.9280 0.2778 0.5599 0.057 Uiso 1 1 calc R
C3D C 0.8540(8) 0.1998(10) 0.4891(5) 0.063(3) Uani 1 1 d .
H3D H 0.8821 0.1328 0.4876 0.075 Uiso 1 1 calc R
C4D C 0.7858(8) 0.2131(11) 0.4491(5) 0.065(4) Uani 1 1 d .
H4D H 0.7680 0.1559 0.4201 0.078 Uiso 1 1 calc R
C5D C 0.7434(6) 0.3112(11) 0.4516(4) 0.055(3) Uani 1 1 d .
H5D H 0.6966 0.3196 0.4252 0.066 Uiso 1 1 calc R
C6D C 0.7719(6) 0.3963(9) 0.4941(4) 0.044(3) Uani 1 1 d .
H6D H 0.7436 0.4628 0.4956 0.053 Uiso 1 1 calc R
C1E C 0.9748(5) 0.4899(9) 0.6092(4) 0.039(2) Uani 1 1 d .
C2E C 1.0130(6) 0.5616(9) 0.5839(5) 0.046(3) Uani 1 1 d .
H2E H 0.9891 0.6201 0.5572 0.055 Uiso 1 1 calc R
C3E C 1.0883(6) 0.5461(11) 0.5987(5) 0.060(3) Uani 1 1 d .
H3E H 1.1147 0.5952 0.5820 0.072 Uiso 1 1 calc R
C4E C 1.1236(6) 0.4594(11) 0.6374(5) 0.061(3) Uani 1 1 d .
H4E H 1.1737 0.4484 0.6463 0.073 Uiso 1 1 calc R
C5E C 1.0849(6) 0.3885(11) 0.6633(5) 0.062(3) Uani 1 1 d .
H5E H 1.1086 0.3292 0.6896 0.075 Uiso 1 1 calc R
C6E C 1.0110(6) 0.4061(10) 0.6500(5) 0.055(3) Uani 1 1 d .
H6E H 0.9853 0.3608 0.6688 0.066 Uiso 1 1 calc R
C1F C 0.8455(5) 0.6412(8) 0.5504(4) 0.034(2) Uani 1 1 d .
C2F C 0.8460(6) 0.6549(11) 0.4951(5) 0.062(3) Uani 1 1 d .
H2F H 0.8636 0.5927 0.4780 0.074 Uiso 1 1 calc R
C3F C 0.8212(7) 0.7580(13) 0.4638(6) 0.072(4) Uani 1 1 d .
H3F H 0.8210 0.7652 0.4258 0.086 Uiso 1 1 calc R
C4F C 0.7971(6) 0.8492(12) 0.4896(7) 0.072(4) Uani 1 1 d .
H4F H 0.7795 0.9191 0.4689 0.087 Uiso 1 1 calc R
C5F C 0.7983(7) 0.8401(10) 0.5445(6) 0.068(4) Uani 1 1 d .
H5F H 0.7834 0.9050 0.5618 0.081 Uiso 1 1 calc R
C6F C 0.8211(5) 0.7364(9) 0.5755(5) 0.048(3) Uani 1 1 d .
H6F H 0.8203 0.7301 0.6133 0.057 Uiso 1 1 calc R
B1 B 0.4386(9) 0.4159(14) 0.6095(7) 0.090(6) Uani 1 1 d D
F1 F 0.4117(10) 0.4543(13) 0.6451(7) 0.253(9) Uani 1 1 d D
F2 F 0.4416(7) 0.3051(13) 0.6085(8) 0.216(7) Uani 1 1 d D
F3 F 0.3989(12) 0.453(2) 0.5625(7) 0.346(15) Uani 1 1 d D
F4 F 0.4961(9) 0.4692(13) 0.6123(9) 0.249(10) Uani 1 1 d D
O1S O 0.6206(8) 0.1073(13) 0.3705(5) 0.145(5) Uani 1 1 d .
C1S C 0.5569(11) 0.127(2) 0.3390(7) 0.118(7) Uani 1 1 d .
C3S C 0.5185(9) 0.0310(17) 0.3033(9) 0.149(8) Uani 1 1 d .
H3S1 H 0.5466 0.0012 0.2803 0.224 Uiso 1 1 calc R
H3S2 H 0.4722 0.0596 0.2782 0.224 Uiso 1 1 calc R
H3S3 H 0.5109 -0.0325 0.3273 0.224 Uiso 1 1 calc R
C2S C 0.5185(11) 0.239(2) 0.3373(11) 0.181(12) Uani 1 1 d .
H2S1 H 0.4928 0.2366 0.3648 0.272 Uiso 1 1 calc R
H2S2 H 0.4842 0.2514 0.2990 0.272 Uiso 1 1 calc R
H2S3 H 0.5529 0.3044 0.3468 0.272 Uiso 1 1 calc R

loop_
_atom_site_aniso_label
_atom_site_aniso_U_11
_atom_site_aniso_U_22
_atom_site_aniso_U_33
_atom_site_aniso_U_23
_atom_site_aniso_U_13
_atom_site_aniso_U_12
Pd1 0.0390(4) 0.0268(4) 0.0281(4) -0.0034(3) 0.0124(3) -0.0060(4)
I1 0.0766(6) 0.0670(6) 0.0540(5) -0.0154(4) 0.0265(4) -0.0286(5)
P1 0.0429(16) 0.0305(14) 0.0324(14) -0.0024(11) 0.0153(13) -0.0010(11)
P2 0.0441(15) 0.0312(14) 0.0324(14) -0.0005(12) 0.0143(12) -0.0022(12)
N1 0.029(5) 0.043(6) 0.053(6) -0.006(4) 0.009(4) -0.004(4)
N2 0.038(5) 0.039(5) 0.047(5) -0.008(4) 0.008(5) -0.007(4)
C1 0.044(6) 0.022(5) 0.028(5) -0.008(4) 0.007(5) -0.016(4)
C2 0.043(7) 0.038(6) 0.035(6) -0.002(5) 0.011(5) -0.010(5)
C3 0.048(7) 0.030(6) 0.038(6) -0.005(5) 0.020(5) -0.002(5)
C4 0.056(8) 0.045(7) 0.061(8) -0.005(6) 0.013(6) 0.001(5)
C5 0.058(7) 0.040(7) 0.058(7) -0.006(6) 0.007(6) -0.007(6)
C6 0.043(8) 0.069(9) 0.103(11) -0.013(8) 0.000(8) -0.007(7)
C7 0.050(7) 0.038(6) 0.065(8) -0.010(6) 0.024(6) -0.007(5)
C8 0.098(11) 0.075(10) 0.080(10) -0.023(8) 0.038(9) -0.048(8)
C9 0.150(16) 0.073(11) 0.108(14) 0.010(10) 0.064(13) -0.037(11)
C10 0.084(11) 0.061(9) 0.100(12) -0.025(9) 0.013(10) -0.025(8)
C11 0.071(9) 0.064(9) 0.080(10) -0.016(8) 0.016(8) -0.006(7)
C12 0.074(9) 0.048(7) 0.057(8) -0.009(6) 0.008(7) -0.006(6)
C1A 0.026(5) 0.042(6) 0.041(6) 0.009(5) 0.016(5) 0.001(4)
C2A 0.056(8) 0.067(8) 0.040(7) -0.009(6) 0.023(6) -0.002(6)
C3A 0.047(8) 0.069(9) 0.067(9) 0.000(7) 0.009(7) 0.014(6)
C4A 0.054(9) 0.101(11) 0.058(9) 0.011(8) -0.002(7) 0.001(8)
C5A 0.072(9) 0.081(10) 0.044(7) -0.018(7) 0.005(7) -0.003(7)
C6A 0.054(7) 0.061(8) 0.035(6) -0.012(5) 0.012(6) -0.001(6)
C1B 0.030(6) 0.035(6) 0.037(6) -0.002(5) 0.002(5) 0.004(4)
C2B 0.051(7) 0.055(7) 0.053(7) -0.007(6) 0.021(6) 0.002(6)
C3B 0.049(8) 0.066(9) 0.088(10) -0.006(8) 0.029(7) 0.011(7)
C4B 0.046(8) 0.070(10) 0.094(11) -0.034(8) 0.019(8) 0.010(7)
C5B 0.068(8) 0.031(7) 0.088(10) 0.004(6) 0.011(8) 0.017(6)
C6B 0.052(7) 0.044(7) 0.047(7) -0.005(5) 0.013(6) 0.001(5)
C1C 0.048(7) 0.031(6) 0.035(6) -0.003(5) 0.021(5) 0.001(5)
C2C 0.044(7) 0.047(7) 0.037(6) 0.004(5) 0.007(5) -0.008(5)
C3C 0.040(7) 0.061(8) 0.064(8) 0.009(6) 0.021(6) -0.015(6)
C4C 0.069(10) 0.060(9) 0.082(10) -0.005(7) 0.028(8) -0.021(7)
C5C 0.068(9) 0.046(7) 0.075(9) 0.006(7) 0.001(8) -0.006(7)
C6C 0.041(7) 0.041(6) 0.059(7) -0.003(6) 0.007(6) -0.015(5)
C1D 0.046(6) 0.029(5) 0.028(5) 0.003(4) 0.011(5) -0.007(5)
C2D 0.052(7) 0.039(6) 0.051(7) 0.007(5) 0.015(6) 0.004(5)
C3D 0.093(10) 0.034(7) 0.055(8) -0.006(6) 0.015(8) 0.011(6)
C4D 0.092(11) 0.049(8) 0.054(8) -0.021(6) 0.023(8) -0.014(7)
C5D 0.065(8) 0.069(8) 0.027(6) -0.005(6) 0.011(6) -0.018(7)
C6D 0.051(7) 0.045(7) 0.034(6) -0.003(5) 0.012(6) 0.002(5)
C1E 0.043(6) 0.032(6) 0.046(6) -0.007(5) 0.021(5) -0.002(5)
C2E 0.065(8) 0.033(6) 0.047(7) -0.004(5) 0.028(6) -0.002(5)
C3E 0.053(8) 0.067(8) 0.072(9) 0.013(7) 0.037(7) 0.001(6)
C4E 0.041(7) 0.073(9) 0.065(8) -0.016(7) 0.010(7) -0.005(6)
C5E 0.044(7) 0.073(9) 0.064(8) 0.010(7) 0.009(7) 0.007(6)
C6E 0.054(8) 0.054(7) 0.060(8) 0.024(6) 0.021(6) 0.003(6)
C1F 0.036(6) 0.032(6) 0.035(6) 0.005(5) 0.012(5) 0.003(4)
C2F 0.078(9) 0.053(8) 0.060(8) 0.009(6) 0.031(7) 0.002(7)
C3F 0.084(10) 0.072(9) 0.055(8) 0.030(7) 0.018(8) 0.012(8)
C4F 0.059(8) 0.051(8) 0.093(11) 0.035(8) 0.005(8) 0.009(7)
C5F 0.081(9) 0.033(7) 0.080(10) -0.002(7) 0.015(8) 0.014(6)
C6F 0.045(7) 0.044(7) 0.048(7) 0.001(5) 0.008(6) -0.005(5)
B1 0.101(16) 0.091(15) 0.105(16) 0.012(12) 0.071(14) -0.003(13)
F1 0.40(2) 0.211(15) 0.269(18) -0.090(13) 0.281(19) -0.143(15)
F2 0.164(12) 0.115(10) 0.39(2) 0.032(12) 0.115(14) -0.004(9)
F3 0.29(2) 0.52(4) 0.136(13) 0.045(18) -0.060(14) 0.11(2)
F4 0.235(16) 0.153(12) 0.45(3) -0.073(15) 0.24(2) -0.059(12)
O1S 0.124(11) 0.174(14) 0.107(10) -0.009(9) -0.004(9) -0.057(10)
C1S 0.100(15) 0.17(2) 0.073(11) -0.016(13) 0.019(11) -0.073(16)
C3S 0.079(12) 0.136(18) 0.19(2) -0.054(15) -0.014(13) -0.021(12)
C2S 0.15(2) 0.15(2) 0.28(3) -0.10(2) 0.12(2) -0.045(17)

loop_
_atom_type_symbol
_atom_type_description
_atom_type_scat_dispersion_real
_atom_type_scat_dispersion_imag
_atom_type_scat_source
C C 0.0033 0.0016 'International Tables Vol C Tables 4.2.6.8 and 6.1.1.4'
H H 0.0000 0.0000 'International Tables Vol C Tables 4.2.6.8 and 6.1.1.4'
B B 0.0013 0.0007 'International Tables Vol C Tables 4.2.6.8 and 6.1.1.4'
N N 0.0061 0.0033 'International Tables Vol C Tables 4.2.6.8 and 6.1.1.4'
F F 0.0171 0.0103 'International Tables Vol C Tables 4.2.6.8 and 6.1.1.4'
P P 0.1023 0.0942 'International Tables Vol C Tables 4.2.6.8 and 6.1.1.4'
Pd Pd -0.9988 1.0072 'International Tables Vol C Tables 4.2.6.8 and 6.1.1.4'
I I -0.4742 1.8119 'International Tables Vol C Tables 4.2.6.8 and 6.1.1.4'
O O 0.0106 0.0060 'International Tables Vol C Tables 4.2.6.8 and 6.1.1.4'

loop_
_geom_angle_atom_site_label_1
_geom_angle_atom_site_label_2
_geom_angle_atom_site_label_3
_geom_angle
C1 Pd1 P1 90.2(3)
C1 Pd1 P2 89.0(3)
P1 Pd1 P2 179.12(10)
C1 Pd1 I1 177.2(3)
P1 Pd1 I1 90.75(7)
P2 Pd1 I1 90.13(7)
C1C P1 C1A 105.4(4)
C1C P1 C1B 102.1(4)
C1A P1 C1B 104.8(4)
C1C P1 Pd1 118.3(3)
C1A P1 Pd1 110.8(3)
C1B P1 Pd1 114.1(3)
C1F P2 C1E 108.1(4)
C1F P2 C1D 102.0(4)
C1E P2 C1D 103.4(4)
C1F P2 Pd1 112.3(3)
C1E P2 Pd1 112.5(3)
C1D P2 Pd1 117.5(3)
C2 N1 N2 108.9(8)
C2 N1 C6 129.4(9)
N2 N1 C6 121.6(8)
C3 N2 N1 108.1(8)
C3 N2 C7 129.2(9)
N1 N2 C7 122.7(8)
C3 C1 C2 103.8(8)
C3 C1 Pd1 128.6(8)
C2 C1 Pd1 127.6(7)
N1 C2 C1 109.9(9)
N1 C2 C4 121.5(9)
C1 C2 C4 128.6(9)
N2 C3 C1 109.3(9)
N2 C3 C5 120.7(9)
C1 C3 C5 130.0(9)
C12 C7 C8 121.6(11)
C12 C7 N2 120.4(10)
C8 C7 N2 118.0(10)
C7 C8 C9 119.1(13)
C10 C9 C8 119.5(14)
C11 C10 C9 121.0(14)
C10 C11 C12 119.4(13)
C7 C12 C11 119.4(12)
C2A C1A C6A 118.3(10)
C2A C1A P1 118.0(8)
C6A C1A P1 123.6(8)
C3A C2A C1A 120.5(11)
C4A C3A C2A 121.2(11)
C3A C4A C5A 119.5(12)
C6A C5A C4A 118.5(11)
C5A C6A C1A 121.9(11)
C2B C1B C6B 118.6(9)
C2B C1B P1 120.5(8)
C6B C1B P1 120.9(8)
C1B C2B C3B 120.5(11)
C4B C3B C2B 119.3(12)
C3B C4B C5B 121.6(11)
C4B C5B C6B 118.5(11)
C1B C6B C5B 121.5(10)
C6C C1C C2C 117.7(9)
C6C C1C P1 122.0(8)
C2C C1C P1 120.3(7)
C3C C2C C1C 121.2(10)
C4C C3C C2C 119.6(11)
C5C C4C C3C 120.2(11)
C4C C5C C6C 121.1(12)
C1C C6C C5C 120.1(10)
C6D C1D C2D 119.0(9)
C6D C1D P2 120.8(7)
C2D C1D P2 120.2(8)
C1D C2D C3D 119.5(11)
C4D C3D C2D 120.2(11)
C3D C4D C5D 120.3(11)
C6D C5D C4D 118.7(11)
C1D C6D C5D 122.4(10)
C2E C1E C6E 119.9(10)
C2E C1E P2 122.1(8)
C6E C1E P2 117.9(8)
C1E C2E C3E 119.2(10)
C4E C3E C2E 120.6(11)
C3E C4E C5E 119.8(11)
C6E C5E C4E 119.5(11)
C5E C6E C1E 120.8(10)
C2F C1F C6F 118.0(10)
C2F C1F P2 121.8(8)
C6F C1F P2 120.3(7)
C1F C2F C3F 122.0(11)
C4F C3F C2F 118.5(12)
C5F C4F C3F 121.0(12)
C4F C5F C6F 120.9(12)
C5F C6F C1F 119.6(10)
F3 B1 F1 105.3(18)
F3 B1 F2 110(2)
F1 B1 F2 113.3(16)
F3 B1 F4 99.6(18)
F1 B1 F4 112.1(16)
F2 B1 F4 115.5(15)
O1S C1S C3S 117(2)
O1S C1S C2S 125(2)
C3S C1S C2S 118.0(19)

loop_
_geom_bond_atom_site_label_1
_geom_bond_atom_site_label_2
_geom_bond_distance
Pd1 C1 2.006(8)
Pd1 P1 2.326(3)
Pd1 P2 2.332(3)
Pd1 I1 2.6717(13)
P1 C1C 1.803(10)
P1 C1A 1.821(10)
P1 C1B 1.828(9)
P2 C1F 1.833(9)
P2 C1E 1.834(10)
P2 C1D 1.846(9)
N1 C2 1.318(12)
N1 N2 1.360(11)
N1 C6 1.471(13)
N2 C3 1.355(12)
N2 C7 1.444(12)
C1 C3 1.392(12)
C1 C2 1.415(13)
C2 C4 1.512(14)
C3 C5 1.505(14)
C7 C12 1.359(15)
C7 C8 1.370(15)
C8 C9 1.410(18)
C9 C10 1.369(19)
C10 C11 1.368(18)
C11 C12 1.414(16)
C1A C2A 1.378(13)
C1A C6A 1.386(14)
C2A C3A 1.378(15)
C3A C4A 1.362(17)
C4A C5A 1.405(17)
C5A C6A 1.378(15)
C1B C2B 1.376(13)
C1B C6B 1.381(13)
C2B C3B 1.403(15)
C3B C4B 1.354(17)
C4B C5B 1.379(16)
C5B C6B 1.385(14)
C1C C6C 1.381(13)
C1C C2C 1.405(13)
C2C C3C 1.380(13)
C3C C4C 1.366(16)
C4C C5C 1.358(16)
C5C C6C 1.391(15)
C1D C6D 1.368(13)
C1D C2D 1.375(13)
C2D C3D 1.409(15)
C3D C4D 1.369(16)
C4D C5D 1.380(16)
C5D C6D 1.378(14)
C1E C2E 1.367(13)
C1E C6E 1.377(14)
C2E C3E 1.396(14)
C3E C4E 1.367(16)
C4E C5E 1.378(15)
C5E C6E 1.375(14)
C1F C2F 1.361(13)
C1F C6F 1.383(13)
C2F C3F 1.375(16)
C3F C4F 1.357(17)
C4F C5F 1.335(16)
C5F C6F 1.372(15)
B1 F3 1.222(13)
B1 F1 1.228(12)
B1 F2 1.234(12)
B1 F4 1.246(12)
O1S C1S 1.24(2)
C1S C3S 1.42(2)
C1S C2S 1.45(3)
